data_9003883
loop_
_publ_author_name
'Lee, Y.'
'Hriljac, J. A.'
'Parise, J. B.'
'Vogt, T.'

_publ_section_title
;
 Pressure-induced hydration in zeolite tetranatrolite
 Note: P = 0.4 GPa
;
_journal_name_full 'American Mineralogist'
_journal_page_first 247
_journal_page_last 251
_journal_paper_doi 10.2138/am.2006.1847
_journal_volume 91
_journal_year 2006
_chemical_compound_source 'Mt. Saint-Hilaire, Quebec, Canada'
_chemical_formula_sum 'Al2.315 Ca0.474 H2.03 Na1.462 O13 Si2.685'
_chemical_name_mineral Paranatrolite
_space_group_IT_number 9
_symmetry_space_group_name_Hall 'C -2yc'
_symmetry_space_group_name_H-M 'C 1 c 1'
_cell_angle_alpha 90
_cell_angle_beta 108.97
_cell_angle_gamma 90
_cell_formula_units_Z 4
_cell_length_a 6.580
_cell_length_b 19.002
_cell_length_c 9.936
_cell_volume 1174.857
_database_code_amcsd 0004007
_diffrn_ambient_pressure 4e+05
_exptl_crystal_density_diffrn 2.264
_cod_original_formula_sum 'Na1.462 Ca.474 (Si2.685 Al2.315) O13 H2.03'
_cod_database_code 9003883

loop_
_space_group_symop_operation_xyz
x,y,z
1/2+x,1/2+y,z
x,-y,1/2+z
1/2+x,1/2-y,1/2+z

loop_
_atom_site_label
_atom_site_fract_x
_atom_site_fract_y
_atom_site_fract_z
_atom_site_occupancy
_atom_site_U_iso_or_equiv
_atom_site_type_symbol
_atom_site_attached_hydrogens
Na1 0.16300 0.14200 0.02800 0.73100 0.04800 Na 0
Ca1 0.16300 0.14200 0.02800 0.23700 0.04800 Ca 0
Na2 0.56300 0.07600 -0.07700 0.73100 0.04800 Na 0
Ca2 0.56300 0.07600 -0.07700 0.23700 0.04800 Ca 0
Si1 0.50000 0.37560 0.00000 0.53700 0.02400 Si 0
Al1 0.50000 0.37560 0.00000 0.46300 0.02400 Al 0
Si2 0.19790 0.33530 0.18450 0.53700 0.02400 Si 0
Al2 0.19790 0.33530 0.18450 0.46300 0.02400 Al 0
Si3 0.54910 0.08530 0.31950 0.53700 0.02400 Si 0
Al3 0.54910 0.08530 0.31950 0.46300 0.02400 Al 0
Si4 0.93410 0.46310 0.09180 0.53700 0.02400 Si 0
Al4 0.93410 0.46310 0.09180 0.46300 0.02400 Al 0
Si5 0.34980 0.21920 0.40610 0.53700 0.02400 Si 0
Al5 0.34980 0.21920 0.40610 0.46300 0.02400 Al 0
O1 0.52000 0.03600 0.45000 1.00000 0.04800 O 0
O2 0.45800 0.04300 0.16400 1.00000 0.04800 O 0
O3 0.40900 0.16000 0.30300 1.00000 0.04800 O 0
O4 0.14400 0.19100 0.46200 1.00000 0.04800 O 0
O5 0.30500 0.29900 0.34500 1.00000 0.04800 O 0
O6 0.05600 0.27800 0.06400 1.00000 0.04800 O 0
O7 0.40900 0.36100 0.13400 1.00000 0.04800 O 0
O8 0.06000 0.40400 0.21000 1.00000 0.04800 O 0
O9 0.80500 0.10700 0.34700 1.00000 0.04800 O 0
O10 0.66800 0.44600 0.03400 1.00000 0.04800 O 0
Wat1 -0.05000 0.06400 -0.18200 1.00000 0.04800 O 2
Wat2 0.93300 0.06300 0.14900 1.00000 0.04800 O 2
Wat3 0.38700 0.18500 -0.05600 1.00000 0.04800 O 2

loop_
_cod_changelog_entry_id
_cod_changelog_entry_author
_cod_changelog_entry_date
_cod_changelog_entry_text
1
;cod-tools version 3.8.0
Id: cif_guess_AMCSD_atom_types 9581 2023-05-17 12:35:41Z saulius
;
2023-05-18T11:37:45+03:00
;Derived atom types and hydrogen counts
from atom names that follow the AMCSD naming convention
(Wat == water, O-H == hydroxyl).
;

loop_
_cod_related_entry_id
_cod_related_entry_database
_cod_related_entry_code
1 AMCSD 0004007
